data_7701647
loop_
_publ_author_name
'Ordyszewska, Anna'
'Szynkiewicz, Natalia'
'Perzanowski, Emil'
'Chojnacki, Jaros\/law'
'Wi\'sniewska, Aleksandra'
'Grubba, Rafa\/l'

_publ_section_title
;
 Structural and spectroscopic analysis of a new family of monomeric
 diphosphinoboranes.
;
_journal_issue 33
_journal_name_full 'Dalton transactions (Cambridge, England : 2003)'
_journal_page_first 12482
_journal_page_last 12495
_journal_paper_doi 10.1039/c9dt02195g
_journal_volume 48
_journal_year 2019
_chemical_formula_moiety 'C26 H42 B N P2'
_chemical_formula_sum 'C26 H42 B N P2'
_chemical_formula_weight 441.35
_chemical_properties_physical Air-sensitive,Moisture-sensitive
_space_group_crystal_system monoclinic
_space_group_IT_number 7
_space_group_name_Hall 'P -2yac'
_space_group_name_H-M_alt 'P 1 n 1'
_atom_sites_solution_hydrogens geom
_atom_sites_solution_primary 'intrinsic phasing'
_atom_sites_solution_secondary fmap
_audit_creation_date 2019-03-26
_audit_creation_method
;
Olex2 1.2
(compiled 2018.05.29 svn.r3508 for OlexSys, GUI svn.r5506)
;
_audit_update_record
;
2019-03-27 deposited with the CCDC.	2019-07-30 downloaded from the CCDC.
;
_cell_angle_alpha 90
_cell_angle_beta 90.010(15)
_cell_angle_gamma 90
_cell_formula_units_Z 4
_cell_length_a 9.207(2)
_cell_length_b 19.7513(18)
_cell_length_c 14.7468(19)
_cell_measurement_reflns_used 1611
_cell_measurement_temperature 120(2)
_cell_measurement_theta_max 24.96
_cell_measurement_theta_min 1.78
_cell_volume 2681.7(7)
_computing_cell_refinement 'X-Area Recipe 1.33.0.0 (STOE, 2015)'
_computing_data_collection 'X-Area WinXpose 2.0.22.0 (STOE, 2016)'
_computing_data_reduction 'X-Area Integrate 1.72.0.0 (STOE, 2018) X-Area X-Red32 1.63.4.0 (STOE, 2017)'
_computing_molecular_graphics 'Olex2 (Dolomanov et al., 2009)'
_computing_publication_material 'Olex2 (Dolomanov et al., 2009)'
_computing_structure_refinement 'ShelXL (Sheldrick, 2015)'
_computing_structure_solution 'ShelXT (Sheldrick, 2015)'
_diffrn_ambient_temperature 120
_diffrn_detector_area_resol_mean 6.67
_diffrn_measured_fraction_theta_full 0.998
_diffrn_measured_fraction_theta_max 0.991
_diffrn_measurement_device_type 'STOE IPDS 2T'
_diffrn_measurement_method 'rotation method, \w scans'
_diffrn_radiation_type MoK\a
_diffrn_radiation_wavelength 0.71073
_diffrn_reflns_av_R_equivalents 0.0326
_diffrn_reflns_av_unetI/netI 0.0393
_diffrn_reflns_Laue_measured_fraction_full 0.998
_diffrn_reflns_Laue_measured_fraction_max 0.991
_diffrn_reflns_limit_h_max 12
_diffrn_reflns_limit_h_min -12
_diffrn_reflns_limit_k_max 27
_diffrn_reflns_limit_k_min -27
_diffrn_reflns_limit_l_max 20
_diffrn_reflns_limit_l_min -20
_diffrn_reflns_number 26746
_diffrn_reflns_point_group_measured_fraction_full 0.962
_diffrn_reflns_point_group_measured_fraction_max 0.945
_diffrn_reflns_theta_full 25.242
_diffrn_reflns_theta_max 29.203
_diffrn_reflns_theta_min 2.804
_diffrn_source 'GeniX Mo, 0.05 x 0.05 mm2 microfocus'
_exptl_absorpt_coefficient_mu 0.175
_exptl_absorpt_correction_type none
_exptl_crystal_colour yellowish
_exptl_crystal_density_diffrn 1.093
_exptl_crystal_density_method 'not measured'
_exptl_crystal_description fragment
_exptl_crystal_F_000 960
_exptl_crystal_size_max 0.42
_exptl_crystal_size_mid 0.21
_exptl_crystal_size_min 0.18
_refine_diff_density_max 0.240
_refine_diff_density_min -0.164
_refine_diff_density_rms 0.038
_refine_ls_abs_structure_details
;
 Classical Flack method preferred over Parsons because s.u. lower.
;
_refine_ls_abs_structure_Flack -0.01(5)
_refine_ls_extinction_method none
_refine_ls_goodness_of_fit_ref 1.031
_refine_ls_hydrogen_treatment constr
_refine_ls_matrix_type full
_refine_ls_number_parameters 561
_refine_ls_number_reflns 13730
_refine_ls_number_restraints 2
_refine_ls_restrained_S_all 1.030
_refine_ls_R_factor_all 0.0411
_refine_ls_R_factor_gt 0.0332
_refine_ls_shift/su_max 0.001
_refine_ls_shift/su_mean 0.000
_refine_ls_structure_factor_coef Fsqd
_refine_ls_weighting_details 'w=1/[\s^2^(Fo^2^)+(0.0523P)^2^] where P=(Fo^2^+2Fc^2^)/3'
_refine_ls_weighting_scheme calc
_refine_ls_wR_factor_gt 0.0794
_refine_ls_wR_factor_ref 0.0819
_reflns_Friedel_coverage 0.903
_reflns_Friedel_fraction_full 0.927
_reflns_Friedel_fraction_max 0.899
_reflns_number_gt 12041
_reflns_number_total 13734
_reflns_threshold_expression 'I > 2\s(I)'
_cod_data_source_file c9dt02195g2.cif
_cod_data_source_block 3
_cod_original_cell_volume 2681.6(7)
_cod_database_code 7701647
_shelx_shelxl_version_number 2018/3
_shelx_space_group_comment
;
The symmetry employed for this shelxl refinement is uniquely defined
by the following loop, which should always be used as a source of
symmetry information in preference to the above space-group names.
They are only intended as comments.
;
_shelx_estimated_absorpt_t_max 0.969
_shelx_estimated_absorpt_t_min 0.930
_olex2_refinement_description
;
1. Fixed Uiso
 At 1.2 times of:
  All C(H) groups
 At 1.5 times of:
  All C(H,H,H) groups
2.a Ternary CH refined with riding coordinates:
 C9(H9), C12(H12), C47(H47), C50(H50)
2.b Aromatic/amide H refined with riding coordinates:
 C16(H16), C17(H17), C18(H18), C19(H19), C20(H20), C22(H22), C23(H23),
 C24(H24), C25(H25), C26(H26), C36(H36), C37(H37), C38(H38), C39(H39), C40(H40),
  C42(H42), C43(H43), C44(H44), C45(H45), C46(H46)
2.c Idealised Me refined as rotating group:
 C2(H2A,H2B,H2C), C3(H3A,H3B,H3C), C4(H4A,H4B,H4C), C6(H6A,H6B,H6C), C7(H7A,
 H7B,H7C), C8(H8A,H8B,H8C), C10(H10A,H10B,H10C), C11(H11A,H11B,H11C), C13(H13A,
 H13B,H13C), C14(H14A,H14B,H14C), C28(H28A,H28B,H28C), C29(H29A,H29B,H29C),
 C30(H30A,H30B,H30C), C32(H32A,H32B,H32C), C33(H33A,H33B,H33C), C34(H34A,H34B,
 H34C), C48(H48A,H48B,H48C), C49(H49A,H49B,H49C), C51(H51A,H51B,H51C), C52(H52A,
 H52B,H52C)
;
_olex2_submission_special_instructions 'No special instructions were received'

loop_
_space_group_symop_operation_xyz
'x, y, z'
'x+1/2, -y, z+1/2'

loop_
_atom_site_label
_atom_site_type_symbol
_atom_site_fract_x
_atom_site_fract_y
_atom_site_fract_z
_atom_site_U_iso_or_equiv
_atom_site_adp_type
_atom_site_occupancy
_atom_site_site_symmetry_order
_atom_site_calc_flag
_atom_site_refinement_flags_posn
P1 P 0.32874(5) -0.07571(2) 0.28614(4) 0.01729(11) Uani 1 1 d .
P2 P 0.47061(6) 0.08437(2) 0.30493(4) 0.01778(11) Uani 1 1 d .
N1 N 0.15434(18) 0.04893(8) 0.27756(11) 0.0168(3) Uani 1 1 d .
C1 C 0.4236(2) -0.09353(10) 0.39797(16) 0.0236(4) Uani 1 1 d .
C2 C 0.3339(3) -0.05691(12) 0.47067(15) 0.0271(5) Uani 1 1 d .
H2A H 0.336010 -0.008046 0.459217 0.041 Uiso 1 1 calc GR
H2B H 0.375198 -0.066253 0.530639 0.041 Uiso 1 1 calc GR
H2C H 0.233323 -0.073045 0.468586 0.041 Uiso 1 1 calc GR
C3 C 0.5840(3) -0.07327(12) 0.40729(18) 0.0301(5) Uani 1 1 d .
H3A H 0.642569 -0.099496 0.364310 0.045 Uiso 1 1 calc GR
H3B H 0.617120 -0.082535 0.469227 0.045 Uiso 1 1 calc GR
H3C H 0.594771 -0.024877 0.394270 0.045 Uiso 1 1 calc GR
C4 C 0.4105(3) -0.16993(11) 0.41716(18) 0.0324(5) Uani 1 1 d .
H4A H 0.309178 -0.184085 0.409699 0.049 Uiso 1 1 calc GR
H4B H 0.442052 -0.179270 0.479382 0.049 Uiso 1 1 calc GR
H4C H 0.471955 -0.195049 0.374592 0.049 Uiso 1 1 calc GR
C5 C 0.4545(3) -0.09328(11) 0.18665(16) 0.0261(5) Uani 1 1 d .
C6 C 0.5083(3) -0.16660(12) 0.1934(2) 0.0378(6) Uani 1 1 d .
H6A H 0.577101 -0.170552 0.243892 0.057 Uiso 1 1 calc GR
H6B H 0.556665 -0.179344 0.136767 0.057 Uiso 1 1 calc GR
H6C H 0.425506 -0.196765 0.204038 0.057 Uiso 1 1 calc GR
C7 C 0.5857(3) -0.04677(12) 0.17315(18) 0.0311(5) Uani 1 1 d .
H7A H 0.552051 -0.000684 0.160324 0.047 Uiso 1 1 calc GR
H7B H 0.644050 -0.063236 0.122140 0.047 Uiso 1 1 calc GR
H7C H 0.644986 -0.046613 0.228350 0.047 Uiso 1 1 calc GR
C8 C 0.3572(3) -0.08781(14) 0.10199(17) 0.0350(6) Uani 1 1 d .
H8A H 0.279987 -0.121895 0.105290 0.053 Uiso 1 1 calc GR
H8B H 0.415754 -0.095504 0.047487 0.053 Uiso 1 1 calc GR
H8C H 0.313776 -0.042540 0.099352 0.053 Uiso 1 1 calc GR
C9 C 0.0164(2) 0.00777(11) 0.27275(16) 0.0232(4) Uani 1 1 d .
H9 H -0.064437 0.041484 0.269133 0.028 Uiso 1 1 calc R
C10 C -0.0124(3) -0.03327(12) 0.35775(17) 0.0304(5) Uani 1 1 d .
H10A H 0.056346 -0.071072 0.360894 0.046 Uiso 1 1 calc GR
H10B H -0.111852 -0.050938 0.356097 0.046 Uiso 1 1 calc GR
H10C H -0.000369 -0.004328 0.411205 0.046 Uiso 1 1 calc GR
C11 C 0.0057(3) -0.03417(11) 0.18647(17) 0.0279(5) Uani 1 1 d .
H11A H 0.030475 -0.005881 0.134113 0.042 Uiso 1 1 calc GR
H11B H -0.093627 -0.051277 0.179674 0.042 Uiso 1 1 calc GR
H11C H 0.073379 -0.072380 0.190033 0.042 Uiso 1 1 calc GR
C12 C 0.1220(2) 0.12272(10) 0.27319(14) 0.0199(4) Uani 1 1 d .
H12 H 0.217573 0.146673 0.270002 0.024 Uiso 1 1 calc R
C13 C 0.0462(3) 0.14759(12) 0.35886(16) 0.0277(5) Uani 1 1 d .
H13A H -0.050187 0.126766 0.363183 0.042 Uiso 1 1 calc GR
H13B H 0.036000 0.196945 0.356379 0.042 Uiso 1 1 calc GR
H13C H 0.103988 0.135045 0.412078 0.042 Uiso 1 1 calc GR
C14 C 0.0373(3) 0.14239(11) 0.18777(16) 0.0272(5) Uani 1 1 d .
H14A H 0.081380 0.120638 0.134778 0.041 Uiso 1 1 calc GR
H14B H 0.039976 0.191666 0.180144 0.041 Uiso 1 1 calc GR
H14C H -0.063798 0.127464 0.193739 0.041 Uiso 1 1 calc GR
C15 C 0.4218(2) 0.15219(10) 0.38583(14) 0.0193(4) Uani 1 1 d .
C16 C 0.4290(3) 0.13578(11) 0.47803(15) 0.0257(4) Uani 1 1 d .
H16 H 0.456623 0.091333 0.495601 0.031 Uiso 1 1 calc R
C17 C 0.3964(3) 0.18347(12) 0.54435(16) 0.0309(5) Uani 1 1 d .
H17 H 0.399422 0.171155 0.606597 0.037 Uiso 1 1 calc R
C18 C 0.3595(3) 0.24883(12) 0.51974(16) 0.0303(5) Uani 1 1 d .
H18 H 0.336850 0.281389 0.564998 0.036 Uiso 1 1 calc R
C19 C 0.3557(3) 0.26664(11) 0.42913(17) 0.0277(5) Uani 1 1 d .
H19 H 0.331995 0.311708 0.412154 0.033 Uiso 1 1 calc R
C20 C 0.3865(2) 0.21865(10) 0.36266(15) 0.0234(4) Uani 1 1 d .
H20 H 0.383449 0.231383 0.300567 0.028 Uiso 1 1 calc R
C21 C 0.4900(2) 0.13157(10) 0.19841(14) 0.0199(4) Uani 1 1 d .
C22 C 0.6022(3) 0.17943(12) 0.19252(16) 0.0271(5) Uani 1 1 d .
H22 H 0.663206 0.187208 0.243419 0.032 Uiso 1 1 calc R
C23 C 0.6249(3) 0.21561(12) 0.11282(17) 0.0315(5) Uani 1 1 d .
H23 H 0.700107 0.248471 0.110059 0.038 Uiso 1 1 calc R
C24 C 0.5389(3) 0.20408(12) 0.03780(16) 0.0303(5) Uani 1 1 d .
H24 H 0.554609 0.229067 -0.016367 0.036 Uiso 1 1 calc R
C25 C 0.4295(3) 0.15587(12) 0.04171(15) 0.0266(5) Uani 1 1 d .
H25 H 0.371172 0.147177 -0.010145 0.032 Uiso 1 1 calc R
C26 C 0.4054(2) 0.12029(11) 0.12172(14) 0.0226(4) Uani 1 1 d .
H26 H 0.329643 0.087654 0.124017 0.027 Uiso 1 1 calc R
B1 B 0.2958(2) 0.02423(11) 0.28647(15) 0.0160(4) Uani 1 1 d .
P3 P 0.67948(6) 0.58019(2) 0.74009(4) 0.01757(11) Uani 1 1 d .
P4 P 0.60899(5) 0.41894(2) 0.66667(3) 0.01710(11) Uani 1 1 d .
N2 N 0.78120(18) 0.45767(8) 0.83326(11) 0.0162(3) Uani 1 1 d .
C27 C 0.7636(2) 0.60029(10) 0.62540(14) 0.0224(4) Uani 1 1 d .
C28 C 0.7213(3) 0.67322(12) 0.59915(17) 0.0322(5) Uani 1 1 d .
H28A H 0.617453 0.674966 0.584813 0.048 Uiso 1 1 calc GR
H28B H 0.777582 0.687338 0.545997 0.048 Uiso 1 1 calc GR
H28C H 0.742084 0.703725 0.649934 0.048 Uiso 1 1 calc GR
C29 C 0.9286(3) 0.59894(13) 0.64185(18) 0.0330(5) Uani 1 1 d .
H29A H 0.953556 0.631470 0.689545 0.049 Uiso 1 1 calc GR
H29B H 0.979305 0.611105 0.585748 0.049 Uiso 1 1 calc GR
H29C H 0.957973 0.553382 0.660727 0.049 Uiso 1 1 calc GR
C30 C 0.7303(3) 0.55313(11) 0.54564(15) 0.0263(5) Uani 1 1 d .
H30A H 0.771592 0.508285 0.557659 0.039 Uiso 1 1 calc GR
H30B H 0.773131 0.571707 0.490130 0.039 Uiso 1 1 calc GR
H30C H 0.624877 0.549213 0.538098 0.039 Uiso 1 1 calc GR
C31 C 0.4735(2) 0.59173(10) 0.73662(15) 0.0214(4) Uani 1 1 d .
C32 C 0.4413(3) 0.66680(11) 0.75594(17) 0.0299(5) Uani 1 1 d .
H32A H 0.497200 0.681589 0.808900 0.045 Uiso 1 1 calc GR
H32B H 0.337320 0.672526 0.768061 0.045 Uiso 1 1 calc GR
H32C H 0.468707 0.694100 0.703164 0.045 Uiso 1 1 calc GR
C33 C 0.4134(3) 0.55035(12) 0.81637(16) 0.0272(5) Uani 1 1 d .
H33A H 0.435075 0.502285 0.806939 0.041 Uiso 1 1 calc GR
H33B H 0.307947 0.556652 0.820165 0.041 Uiso 1 1 calc GR
H33C H 0.458649 0.565686 0.872890 0.041 Uiso 1 1 calc GR
C34 C 0.3936(3) 0.57163(12) 0.64980(16) 0.0288(5) Uani 1 1 d .
H34A H 0.428642 0.599364 0.599235 0.043 Uiso 1 1 calc GR
H34B H 0.289056 0.578914 0.657806 0.043 Uiso 1 1 calc GR
H34C H 0.411757 0.523731 0.636703 0.043 Uiso 1 1 calc GR
C35 C 0.5274(2) 0.34524(10) 0.72564(13) 0.0178(4) Uani 1 1 d .
C36 C 0.3890(2) 0.35295(11) 0.76211(17) 0.0262(5) Uani 1 1 d .
H36 H 0.341411 0.395494 0.757737 0.031 Uiso 1 1 calc R
C37 C 0.3197(3) 0.29930(13) 0.80482(19) 0.0354(6) Uani 1 1 d .
H37 H 0.226206 0.305899 0.830666 0.043 Uiso 1 1 calc R
C38 C 0.3853(3) 0.23607(12) 0.81022(17) 0.0298(5) Uani 1 1 d .
H38 H 0.336949 0.199364 0.838903 0.036 Uiso 1 1 calc R
C39 C 0.5217(2) 0.22740(10) 0.77327(15) 0.0230(4) Uani 1 1 d .
H39 H 0.567859 0.184457 0.776789 0.028 Uiso 1 1 calc R
C40 C 0.5921(2) 0.28101(10) 0.73095(14) 0.0198(4) Uani 1 1 d .
H40 H 0.685540 0.274085 0.705206 0.024 Uiso 1 1 calc R
C41 C 0.7605(2) 0.37697(10) 0.60796(14) 0.0193(4) Uani 1 1 d .
C42 C 0.7248(3) 0.33144(11) 0.53863(15) 0.0251(4) Uani 1 1 d .
H42 H 0.626021 0.325611 0.521817 0.030 Uiso 1 1 calc R
C43 C 0.8316(3) 0.29478(12) 0.49419(16) 0.0305(5) Uani 1 1 d .
H43 H 0.805348 0.263205 0.448444 0.037 Uiso 1 1 calc R
C44 C 0.9763(3) 0.30402(12) 0.51623(16) 0.0298(5) Uani 1 1 d .
H44 H 1.049457 0.278683 0.486002 0.036 Uiso 1 1 calc R
C45 C 1.0141(3) 0.35049(12) 0.58270(15) 0.0266(5) Uani 1 1 d .
H45 H 1.113425 0.357608 0.597305 0.032 Uiso 1 1 calc R
C46 C 0.9067(2) 0.38666(11) 0.62800(14) 0.0225(4) Uani 1 1 d .
H46 H 0.933647 0.418481 0.673298 0.027 Uiso 1 1 calc R
C47 C 0.8469(2) 0.49905(10) 0.90875(14) 0.0201(4) Uani 1 1 d .
H47 H 0.888264 0.465521 0.952528 0.024 Uiso 1 1 calc R
C48 C 0.7366(3) 0.54000(11) 0.96242(15) 0.0264(5) Uani 1 1 d .
H48A H 0.701834 0.577833 0.925318 0.040 Uiso 1 1 calc GR
H48B H 0.782454 0.557607 1.017574 0.040 Uiso 1 1 calc GR
H48C H 0.654514 0.510942 0.978953 0.040 Uiso 1 1 calc GR
C49 C 0.9748(2) 0.54187(11) 0.87728(17) 0.0268(5) Uani 1 1 d .
H49A H 1.043612 0.513330 0.843938 0.040 Uiso 1 1 calc GR
H49B H 1.023489 0.561707 0.930079 0.040 Uiso 1 1 calc GR
H49C H 0.939753 0.578127 0.837549 0.040 Uiso 1 1 calc GR
C50 C 0.8034(2) 0.38407(10) 0.84957(14) 0.0182(4) Uani 1 1 d .
H50 H 0.769859 0.360134 0.793607 0.022 Uiso 1 1 calc R
C51 C 0.7094(3) 0.35834(11) 0.92703(15) 0.0245(4) Uani 1 1 d .
H51A H 0.736988 0.381396 0.983300 0.037 Uiso 1 1 calc GR
H51B H 0.723573 0.309453 0.934088 0.037 Uiso 1 1 calc GR
H51C H 0.607051 0.367603 0.913610 0.037 Uiso 1 1 calc GR
C52 C 0.9630(2) 0.36495(11) 0.86295(16) 0.0241(4) Uani 1 1 d .
H52A H 1.022403 0.387752 0.817035 0.036 Uiso 1 1 calc GR
H52B H 0.974176 0.315816 0.856869 0.036 Uiso 1 1 calc GR
H52C H 0.994717 0.379033 0.923529 0.036 Uiso 1 1 calc GR
B2 B 0.7047(2) 0.48109(11) 0.75817(15) 0.0162(4) Uani 1 1 d .

loop_
_atom_site_aniso_label
_atom_site_aniso_U_11
_atom_site_aniso_U_22
_atom_site_aniso_U_33
_atom_site_aniso_U_23
_atom_site_aniso_U_13
_atom_site_aniso_U_12
P1 0.0153(2) 0.0142(2) 0.0224(3) -0.00265(18) -0.00018(19) 0.00000(19)
P2 0.0181(2) 0.0154(2) 0.0198(2) -0.00054(18) -0.00141(19) -0.00244(19)
N1 0.0183(8) 0.0142(8) 0.0180(8) -0.0017(6) 0.0007(6) -0.0007(6)
C1 0.0230(11) 0.0176(10) 0.0301(11) 0.0023(8) -0.0056(9) -0.0011(8)
C2 0.0324(12) 0.0263(11) 0.0226(11) 0.0006(8) -0.0051(9) -0.0019(9)
C3 0.0228(12) 0.0261(11) 0.0415(14) 0.0071(10) -0.0095(10) -0.0014(9)
C4 0.0369(14) 0.0189(11) 0.0413(14) 0.0078(9) -0.0062(11) -0.0016(9)
C5 0.0228(11) 0.0248(11) 0.0309(12) -0.0092(8) 0.0040(9) 0.0017(8)
C6 0.0321(14) 0.0276(12) 0.0537(17) -0.0139(11) 0.0090(12) 0.0031(10)
C7 0.0254(12) 0.0310(12) 0.0368(13) -0.0102(10) 0.0121(10) -0.0011(9)
C8 0.0356(14) 0.0459(15) 0.0235(11) -0.0123(10) 0.0059(10) -0.0019(11)
C9 0.0145(10) 0.0220(10) 0.0332(12) -0.0037(8) -0.0013(8) -0.0008(8)
C10 0.0229(12) 0.0311(12) 0.0373(13) 0.0010(9) 0.0075(10) -0.0061(9)
C11 0.0231(11) 0.0258(11) 0.0350(12) -0.0041(9) -0.0096(9) -0.0037(9)
C12 0.0219(10) 0.0149(9) 0.0230(10) -0.0023(7) -0.0020(8) 0.0029(7)
C13 0.0309(12) 0.0245(11) 0.0277(11) -0.0054(8) 0.0023(9) 0.0049(9)
C14 0.0311(12) 0.0225(11) 0.0279(11) 0.0000(8) -0.0068(9) 0.0051(9)
C15 0.0198(10) 0.0175(9) 0.0205(10) -0.0026(7) -0.0031(8) -0.0027(7)
C16 0.0330(12) 0.0227(10) 0.0215(10) -0.0005(8) -0.0065(9) -0.0037(9)
C17 0.0382(14) 0.0347(12) 0.0198(11) -0.0061(9) -0.0045(10) -0.0061(10)
C18 0.0282(12) 0.0308(12) 0.0319(12) -0.0155(9) -0.0020(10) -0.0036(9)
C19 0.0254(12) 0.0191(10) 0.0385(13) -0.0054(9) -0.0007(9) -0.0027(8)
C20 0.0261(11) 0.0188(10) 0.0253(11) -0.0009(8) -0.0028(9) -0.0023(8)
C21 0.0189(10) 0.0188(9) 0.0219(10) 0.0001(7) 0.0039(8) -0.0002(7)
C22 0.0242(11) 0.0293(11) 0.0278(12) -0.0009(9) 0.0013(9) -0.0093(9)
C23 0.0306(12) 0.0291(12) 0.0347(13) 0.0026(9) 0.0085(10) -0.0114(10)
C24 0.0337(13) 0.0306(12) 0.0265(11) 0.0058(9) 0.0093(10) -0.0052(10)
C25 0.0282(12) 0.0313(11) 0.0205(10) -0.0004(9) 0.0021(9) -0.0043(9)
C26 0.0232(11) 0.0217(10) 0.0229(10) -0.0001(8) 0.0023(8) -0.0044(8)
B1 0.0191(11) 0.0159(10) 0.0130(9) -0.0016(7) 0.0013(8) -0.0016(8)
P3 0.0206(3) 0.0137(2) 0.0184(2) 0.00044(18) -0.00215(19) -0.00099(19)
P4 0.0185(3) 0.0153(2) 0.0176(2) -0.00139(18) -0.00127(19) -0.00073(19)
N2 0.0176(8) 0.0129(7) 0.0181(8) -0.0019(6) 0.0004(6) -0.0013(6)
C27 0.0271(11) 0.0195(10) 0.0205(10) 0.0034(7) 0.0022(8) -0.0037(8)
C28 0.0446(15) 0.0221(11) 0.0300(12) 0.0070(9) 0.0020(11) -0.0036(10)
C29 0.0279(13) 0.0391(13) 0.0319(13) 0.0056(10) 0.0053(10) -0.0087(10)
C30 0.0333(13) 0.0248(11) 0.0207(10) 0.0022(8) 0.0044(9) 0.0010(9)
C31 0.0228(10) 0.0200(10) 0.0216(10) -0.0014(7) -0.0014(8) 0.0031(8)
C32 0.0356(13) 0.0207(11) 0.0335(13) -0.0033(8) -0.0002(10) 0.0094(9)
C33 0.0222(11) 0.0278(11) 0.0317(12) 0.0015(9) 0.0039(9) 0.0001(9)
C34 0.0265(12) 0.0314(12) 0.0284(12) -0.0054(9) -0.0071(9) 0.0066(9)
C35 0.0182(10) 0.0171(9) 0.0182(9) -0.0021(7) -0.0015(8) -0.0038(7)
C36 0.0182(10) 0.0238(11) 0.0367(13) 0.0009(9) 0.0017(9) 0.0022(8)
C37 0.0192(11) 0.0402(14) 0.0470(16) 0.0072(11) 0.0079(11) -0.0005(10)
C38 0.0263(12) 0.0285(12) 0.0346(12) 0.0080(9) -0.0019(10) -0.0102(9)
C39 0.0281(11) 0.0171(10) 0.0238(10) 0.0010(7) -0.0060(9) -0.0040(8)
C40 0.0208(10) 0.0189(9) 0.0197(10) -0.0036(7) -0.0010(8) -0.0012(8)
C41 0.0235(10) 0.0170(9) 0.0173(9) 0.0014(7) 0.0037(8) -0.0006(7)
C42 0.0284(12) 0.0279(11) 0.0189(10) -0.0036(8) 0.0018(8) -0.0044(9)
C43 0.0405(14) 0.0296(12) 0.0215(11) -0.0078(8) 0.0079(10) -0.0036(10)
C44 0.0354(13) 0.0298(12) 0.0243(11) -0.0015(9) 0.0115(10) 0.0048(10)
C45 0.0225(11) 0.0308(11) 0.0264(11) 0.0026(9) 0.0058(9) -0.0003(9)
C46 0.0266(11) 0.0204(10) 0.0205(10) -0.0006(7) 0.0017(8) -0.0032(8)
C47 0.0244(11) 0.0172(9) 0.0188(10) -0.0027(7) -0.0075(8) 0.0000(7)
C48 0.0359(13) 0.0236(11) 0.0198(10) -0.0042(8) -0.0021(9) 0.0042(9)
C49 0.0241(12) 0.0238(11) 0.0326(12) -0.0016(8) -0.0074(9) -0.0041(9)
C50 0.0193(10) 0.0149(9) 0.0204(9) 0.0008(7) -0.0030(8) 0.0011(7)
C51 0.0279(12) 0.0225(10) 0.0231(10) 0.0035(8) -0.0035(9) -0.0038(8)
C52 0.0227(11) 0.0187(10) 0.0310(12) -0.0001(8) -0.0052(9) 0.0035(8)
B2 0.0152(10) 0.0144(10) 0.0191(10) -0.0010(7) 0.0028(8) -0.0003(8)

loop_
_atom_type_symbol
_atom_type_description
_atom_type_scat_dispersion_real
_atom_type_scat_dispersion_imag
_atom_type_scat_source
C C 0.0033 0.0016 'International Tables Vol C Tables 4.2.6.8 and 6.1.1.4'
H H 0.0000 0.0000 'International Tables Vol C Tables 4.2.6.8 and 6.1.1.4'
B B 0.0013 0.0007 'International Tables Vol C Tables 4.2.6.8 and 6.1.1.4'
N N 0.0061 0.0033 'International Tables Vol C Tables 4.2.6.8 and 6.1.1.4'
P P 0.1023 0.0942 'International Tables Vol C Tables 4.2.6.8 and 6.1.1.4'

loop_
_geom_angle_atom_site_label_1
_geom_angle_atom_site_label_2
_geom_angle_atom_site_label_3
_geom_angle
C1 P1 C5 110.88(11)
C1 P1 B1 104.53(9)
C5 P1 B1 105.95(10)
C15 P2 B1 108.62(9)
C21 P2 C15 101.99(9)
C21 P2 B1 105.13(10)
C12 N1 C9 110.92(16)
B1 N1 C9 126.92(16)
B1 N1 C12 122.16(17)
C2 C1 P1 105.80(15)
C2 C1 C3 109.39(19)
C2 C1 C4 106.9(2)
C3 C1 P1 118.12(16)
C3 C1 C4 108.29(19)
C4 C1 P1 107.77(16)
C1 C2 H2A 109.5
C1 C2 H2B 109.5
C1 C2 H2C 109.5
H2A C2 H2B 109.5
H2A C2 H2C 109.5
H2B C2 H2C 109.5
C1 C3 H3A 109.5
C1 C3 H3B 109.5
C1 C3 H3C 109.5
H3A C3 H3B 109.5
H3A C3 H3C 109.5
H3B C3 H3C 109.5
C1 C4 H4A 109.5
C1 C4 H4B 109.5
C1 C4 H4C 109.5
H4A C4 H4B 109.5
H4A C4 H4C 109.5
H4B C4 H4C 109.5
C6 C5 P1 108.57(17)
C6 C5 C8 107.9(2)
C7 C5 P1 118.13(15)
C7 C5 C6 108.7(2)
C7 C5 C8 108.2(2)
C8 C5 P1 104.95(16)
C5 C6 H6A 109.5
C5 C6 H6B 109.5
C5 C6 H6C 109.5
H6A C6 H6B 109.5
H6A C6 H6C 109.5
H6B C6 H6C 109.5
C5 C7 H7A 109.5
C5 C7 H7B 109.5
C5 C7 H7C 109.5
H7A C7 H7B 109.5
H7A C7 H7C 109.5
H7B C7 H7C 109.5
C5 C8 H8A 109.5
C5 C8 H8B 109.5
C5 C8 H8C 109.5
H8A C8 H8B 109.5
H8A C8 H8C 109.5
H8B C8 H8C 109.5
N1 C9 H9 105.7
N1 C9 C10 113.35(18)
N1 C9 C11 112.75(18)
C10 C9 H9 105.7
C10 C9 C11 112.89(19)
C11 C9 H9 105.7
C9 C10 H10A 109.5
C9 C10 H10B 109.5
C9 C10 H10C 109.5
H10A C10 H10B 109.5
H10A C10 H10C 109.5
H10B C10 H10C 109.5
C9 C11 H11A 109.5
C9 C11 H11B 109.5
C9 C11 H11C 109.5
H11A C11 H11B 109.5
H11A C11 H11C 109.5
H11B C11 H11C 109.5
N1 C12 H12 106.8
N1 C12 C13 111.77(17)
N1 C12 C14 112.69(17)
C13 C12 H12 106.8
C13 C12 C14 111.49(18)
C14 C12 H12 106.8
C12 C13 H13A 109.5
C12 C13 H13B 109.5
C12 C13 H13C 109.5
H13A C13 H13B 109.5
H13A C13 H13C 109.5
H13B C13 H13C 109.5
C12 C14 H14A 109.5
C12 C14 H14B 109.5
C12 C14 H14C 109.5
H14A C14 H14B 109.5
H14A C14 H14C 109.5
H14B C14 H14C 109.5
C16 C15 P2 116.58(16)
C20 C15 P2 125.47(16)
C20 C15 C16 117.85(19)
C15 C16 H16 119.5
C17 C16 C15 121.1(2)
C17 C16 H16 119.5
C16 C17 H17 120.0
C18 C17 C16 120.0(2)
C18 C17 H17 120.0
C17 C18 H18 120.1
C19 C18 C17 119.8(2)
C19 C18 H18 120.1
C18 C19 H19 119.9
C18 C19 C20 120.1(2)
C20 C19 H19 119.9
C15 C20 H20 119.5
C19 C20 C15 121.0(2)
C19 C20 H20 119.5
C22 C21 P2 117.83(17)
C26 C21 P2 124.06(16)
C26 C21 C22 118.02(19)
C21 C22 H22 119.7
C23 C22 C21 120.6(2)
C23 C22 H22 119.7
C22 C23 H23 119.8
C24 C23 C22 120.4(2)
C24 C23 H23 119.8
C23 C24 H24 120.1
C23 C24 C25 119.8(2)
C25 C24 H24 120.1
C24 C25 H25 120.1
C24 C25 C26 119.9(2)
C26 C25 H25 120.1
C21 C26 C25 121.3(2)
C21 C26 H26 119.4
C25 C26 H26 119.4
P1 B1 P2 117.43(11)
N1 B1 P1 119.12(15)
N1 B1 P2 123.40(15)
C27 P3 C31 110.83(10)
C27 P3 B2 106.09(9)
C31 P3 B2 103.69(9)
C35 P4 B2 109.84(9)
C41 P4 C35 100.04(9)
C41 P4 B2 104.89(10)
C50 N2 C47 110.80(15)
B2 N2 C47 127.63(16)
B2 N2 C50 121.54(16)
C28 C27 P3 108.40(15)
C29 C27 P3 104.97(15)
C29 C27 C28 107.76(19)
C30 C27 P3 118.32(15)
C30 C27 C28 108.97(19)
C30 C27 C29 107.94(19)
C27 C28 H28A 109.5
C27 C28 H28B 109.5
C27 C28 H28C 109.5
H28A C28 H28B 109.5
H28A C28 H28C 109.5
H28B C28 H28C 109.5
C27 C29 H29A 109.5
C27 C29 H29B 109.5
C27 C29 H29C 109.5
H29A C29 H29B 109.5
H29A C29 H29C 109.5
H29B C29 H29C 109.5
C27 C30 H30A 109.5
C27 C30 H30B 109.5
C27 C30 H30C 109.5
H30A C30 H30B 109.5
H30A C30 H30C 109.5
H30B C30 H30C 109.5
C32 C31 P3 107.55(16)
C33 C31 P3 105.91(15)
C33 C31 C32 107.55(18)
C34 C31 P3 117.96(16)
C34 C31 C32 108.20(18)
C34 C31 C33 109.24(19)
C31 C32 H32A 109.5
C31 C32 H32B 109.5
C31 C32 H32C 109.5
H32A C32 H32B 109.5
H32A C32 H32C 109.5
H32B C32 H32C 109.5
C31 C33 H33A 109.5
C31 C33 H33B 109.5
C31 C33 H33C 109.5
H33A C33 H33B 109.5
H33A C33 H33C 109.5
H33B C33 H33C 109.5
C31 C34 H34A 109.5
C31 C34 H34B 109.5
C31 C34 H34C 109.5
H34A C34 H34B 109.5
H34A C34 H34C 109.5
H34B C34 H34C 109.5
C36 C35 P4 117.80(15)
C36 C35 C40 117.79(18)
C40 C35 P4 124.28(15)
C35 C36 H36 119.6
C37 C36 C35 120.9(2)
C37 C36 H36 119.6
C36 C37 H37 119.6
C36 C37 C38 120.8(2)
C38 C37 H37 119.6
C37 C38 H38 120.5
C39 C38 C37 119.0(2)
C39 C38 H38 120.5
C38 C39 H39 119.7
C38 C39 C40 120.5(2)
C40 C39 H39 119.7
C35 C40 H40 119.5
C39 C40 C35 121.0(2)
C39 C40 H40 119.5
C42 C41 P4 117.08(17)
C46 C41 P4 124.88(16)
C46 C41 C42 118.0(2)
C41 C42 H42 119.5
C43 C42 C41 121.0(2)
C43 C42 H42 119.5
C42 C43 H43 119.9
C44 C43 C42 120.2(2)
C44 C43 H43 119.9
C43 C44 H44 120.2
C43 C44 C45 119.6(2)
C45 C44 H44 120.2
C44 C45 H45 120.0
C44 C45 C46 120.1(2)
C46 C45 H45 120.0
C41 C46 H46 119.5
C45 C46 C41 121.0(2)
C45 C46 H46 119.5
N2 C47 H47 105.7
N2 C47 C48 113.87(17)
N2 C47 C49 112.73(17)
C48 C47 H47 105.7
C48 C47 C49 112.33(18)
C49 C47 H47 105.7
C47 C48 H48A 109.5
C47 C48 H48B 109.5
C47 C48 H48C 109.5
H48A C48 H48B 109.5
H48A C48 H48C 109.5
H48B C48 H48C 109.5
C47 C49 H49A 109.5
C47 C49 H49B 109.5
C47 C49 H49C 109.5
H49A C49 H49B 109.5
H49A C49 H49C 109.5
H49B C49 H49C 109.5
N2 C50 H50 106.6
N2 C50 C51 111.71(16)
N2 C50 C52 113.21(17)
C51 C50 H50 106.6
C51 C50 C52 111.55(17)
C52 C50 H50 106.6
C50 C51 H51A 109.5
C50 C51 H51B 109.5
C50 C51 H51C 109.5
H51A C51 H51B 109.5
H51A C51 H51C 109.5
H51B C51 H51C 109.5
C50 C52 H52A 109.5
C50 C52 H52B 109.5
C50 C52 H52C 109.5
H52A C52 H52B 109.5
H52A C52 H52C 109.5
H52B C52 H52C 109.5
P3 B2 P4 117.15(11)
N2 B2 P3 119.53(15)
N2 B2 P4 123.28(15)

loop_
_geom_bond_atom_site_label_1
_geom_bond_atom_site_label_2
_geom_bond_distance
P1 C1 1.899(2)
P1 C5 1.901(2)
P1 B1 1.997(2)
P2 C15 1.849(2)
P2 C21 1.835(2)
P2 B1 2.019(2)
N1 C9 1.510(3)
N1 C12 1.489(2)
N1 B1 1.397(3)
C1 C2 1.534(3)
C1 C3 1.537(3)
C1 C4 1.540(3)
C2 H2A 0.9800
C2 H2B 0.9800
C2 H2C 0.9800
C3 H3A 0.9800
C3 H3B 0.9800
C3 H3C 0.9800
C4 H4A 0.9800
C4 H4B 0.9800
C4 H4C 0.9800
C5 C6 1.534(3)
C5 C7 1.530(3)
C5 C8 1.541(4)
C6 H6A 0.9800
C6 H6B 0.9800
C6 H6C 0.9800
C7 H7A 0.9800
C7 H7B 0.9800
C7 H7C 0.9800
C8 H8A 0.9800
C8 H8B 0.9800
C8 H8C 0.9800
C9 H9 1.0000
C9 C10 1.516(3)
C9 C11 1.522(3)
C10 H10A 0.9800
C10 H10B 0.9800
C10 H10C 0.9800
C11 H11A 0.9800
C11 H11B 0.9800
C11 H11C 0.9800
C12 H12 1.0000
C12 C13 1.525(3)
C12 C14 1.532(3)
C13 H13A 0.9800
C13 H13B 0.9800
C13 H13C 0.9800
C14 H14A 0.9800
C14 H14B 0.9800
C14 H14C 0.9800
C15 C16 1.399(3)
C15 C20 1.395(3)
C16 H16 0.9500
C16 C17 1.391(3)
C17 H17 0.9500
C17 C18 1.383(4)
C18 H18 0.9500
C18 C19 1.382(4)
C19 H19 0.9500
C19 C20 1.393(3)
C20 H20 0.9500
C21 C22 1.403(3)
C21 C26 1.391(3)
C22 H22 0.9500
C22 C23 1.391(3)
C23 H23 0.9500
C23 C24 1.379(4)
C24 H24 0.9500
C24 C25 1.388(3)
C25 H25 0.9500
C25 C26 1.391(3)
C26 H26 0.9500
P3 C27 1.902(2)
P3 C31 1.911(2)
P3 B2 1.989(2)
P4 C35 1.855(2)
P4 C41 1.839(2)
P4 B2 2.026(2)
N2 C47 1.508(2)
N2 C50 1.488(2)
N2 B2 1.391(3)
C27 C28 1.541(3)
C27 C29 1.538(3)
C27 C30 1.531(3)
C28 H28A 0.9800
C28 H28B 0.9800
C28 H28C 0.9800
C29 H29A 0.9800
C29 H29B 0.9800
C29 H29C 0.9800
C30 H30A 0.9800
C30 H30B 0.9800
C30 H30C 0.9800
C31 C32 1.539(3)
C31 C33 1.536(3)
C31 C34 1.529(3)
C32 H32A 0.9800
C32 H32B 0.9800
C32 H32C 0.9800
C33 H33A 0.9800
C33 H33B 0.9800
C33 H33C 0.9800
C34 H34A 0.9800
C34 H34B 0.9800
C34 H34C 0.9800
C35 C36 1.391(3)
C35 C40 1.404(3)
C36 H36 0.9500
C36 C37 1.389(3)
C37 H37 0.9500
C37 C38 1.390(4)
C38 H38 0.9500
C38 C39 1.380(3)
C39 H39 0.9500
C39 C40 1.390(3)
C40 H40 0.9500
C41 C42 1.401(3)
C41 C46 1.391(3)
C42 H42 0.9500
C42 C43 1.386(3)
C43 H43 0.9500
C43 C44 1.384(4)
C44 H44 0.9500
C44 C45 1.387(3)
C45 H45 0.9500
C45 C46 1.391(3)
C46 H46 0.9500
C47 H47 1.0000
C47 C48 1.520(3)
C47 C49 1.522(3)
C48 H48A 0.9800
C48 H48B 0.9800
C48 H48C 0.9800
C49 H49A 0.9800
C49 H49B 0.9800
C49 H49C 0.9800
C50 H50 1.0000
C50 C51 1.521(3)
C50 C52 1.530(3)
C51 H51A 0.9800
C51 H51B 0.9800
C51 H51C 0.9800
C52 H52A 0.9800
C52 H52B 0.9800
C52 H52C 0.9800
